data_7004418
loop_
_publ_author_name
'Uddin, Md. Nazim'
'Begum, Noorjahan'
'Hassan, Mohammad R.'
'Hogarth, Graeme'
'Kabir, Shariff E.'
'Miah, Md. Arzu'
'Nordlander, Ebbe'
'Tocher, Derek A.'

_publ_section_title
;
 Reactivity of triruthenium thiophyne and furyne clusters: competitive
 S--C and P--C bond cleavage reactions and the generation of highly
 unsymmetrical alkyne ligands
;
_journal_issue 44
_journal_name_full 'Dalton Transactions'
_journal_page_first 6219
_journal_page_last 6230
_journal_paper_doi 10.1039/b806846a
_journal_year 2008
_chemical_formula_sum 'C44 H33 Cl2 O6 P3 Ru3 S3'
_chemical_formula_weight 1220.90
_chemical_name_systematic
;
?
;
_space_group_IT_number 14
_symmetry_cell_setting monoclinic
_symmetry_space_group_name_Hall '-P 2yn'
_symmetry_space_group_name_H-M 'P 1 21/n 1'
_atom_sites_solution_hydrogens geom
_atom_sites_solution_primary direct
_atom_sites_solution_secondary difmap
_audit_creation_method SHELXL-97
_cell_angle_alpha 90.00
_cell_angle_beta 93.835(5)
_cell_angle_gamma 90.00
_cell_formula_units_Z 4
_cell_length_a 10.385(3)
_cell_length_b 22.461(6)
_cell_length_c 19.081(6)
_cell_measurement_temperature 150(2)
_cell_volume 4441(2)
_computing_cell_refinement 'Bruker SAINT'
_computing_data_collection 'Bruker SMART'
_computing_data_reduction 'Bruker SAINT'
_computing_structure_refinement 'SHELXL-97 (Sheldrick, 1997)'
_computing_structure_solution 'SHELXS-97 (Sheldrick, 1990)'
_diffrn_ambient_temperature 150(2)
_diffrn_measured_fraction_theta_full 0.996
_diffrn_measured_fraction_theta_max 0.962
_diffrn_measurement_device_type 'Bruker SMART APEX diffractometer'
_diffrn_measurement_method '\w rotation with narrow frames'
_diffrn_radiation_monochromator graphite
_diffrn_radiation_source 'fine-focus sealed tube'
_diffrn_radiation_type MoK\a
_diffrn_radiation_wavelength 0.71073
_diffrn_reflns_av_R_equivalents 0.0486
_diffrn_reflns_av_sigmaI/netI 0.0481
_diffrn_reflns_limit_h_max 13
_diffrn_reflns_limit_h_min -13
_diffrn_reflns_limit_k_max 29
_diffrn_reflns_limit_k_min -29
_diffrn_reflns_limit_l_max 25
_diffrn_reflns_limit_l_min -24
_diffrn_reflns_number 37786
_diffrn_reflns_theta_full 26.00
_diffrn_reflns_theta_max 28.28
_diffrn_reflns_theta_min 2.47
_exptl_absorpt_coefficient_mu 1.425
_exptl_absorpt_correction_T_max 0.8146
_exptl_absorpt_correction_T_min 0.7082
_exptl_absorpt_correction_type multi-scan
_exptl_crystal_colour red
_exptl_crystal_density_diffrn 1.826
_exptl_crystal_density_method 'not measured'
_exptl_crystal_description block
_exptl_crystal_F_000 2416
_exptl_crystal_size_max 0.26
_exptl_crystal_size_mid 0.21
_exptl_crystal_size_min 0.15
_refine_diff_density_max 2.056
_refine_diff_density_min -0.623
_refine_diff_density_rms 0.126
_refine_ls_extinction_method none
_refine_ls_goodness_of_fit_ref 1.056
_refine_ls_hydrogen_treatment constr
_refine_ls_matrix_type full
_refine_ls_number_parameters 550
_refine_ls_number_reflns 10587
_refine_ls_number_restraints 0
_refine_ls_restrained_S_all 1.056
_refine_ls_R_factor_all 0.0491
_refine_ls_R_factor_gt 0.0386
_refine_ls_shift/su_max 0.001
_refine_ls_shift/su_mean 0.000
_refine_ls_structure_factor_coef Fsqd
_refine_ls_weighting_details 'calc w=1/[\s^2^(Fo^2^)+(0.0440P)^2^+6.0781P] where P=(Fo^2^+2Fc^2^)/3'
_refine_ls_weighting_scheme calc
_refine_ls_wR_factor_gt 0.0931
_refine_ls_wR_factor_ref 0.0971
_reflns_number_gt 8882
_reflns_number_total 10587
_reflns_threshold_expression I>2\s(I)
_cod_data_source_file b806846a.txt
_cod_data_source_block str0576
_cod_original_sg_symbol_H-M P21/n
_cod_database_code 7004418

loop_
_symmetry_equiv_pos_as_xyz
'x, y, z'
'-x+1/2, y+1/2, -z+1/2'
'-x, -y, -z'
'x-1/2, -y-1/2, z-1/2'

loop_
_atom_site_label
_atom_site_type_symbol
_atom_site_fract_x
_atom_site_fract_y
_atom_site_fract_z
_atom_site_U_iso_or_equiv
_atom_site_adp_type
_atom_site_occupancy
_atom_site_symmetry_multiplicity
_atom_site_calc_flag
_atom_site_refinement_flags
_atom_site_disorder_assembly
_atom_site_disorder_group
Ru1 Ru 0.40543(3) 0.121925(12) 0.582393(15) 0.01717(7) Uani 1 1 d . . .
Ru2 Ru 0.32884(3) 0.236948(12) 0.577292(14) 0.01529(7) Uani 1 1 d . . .
Ru3 Ru 0.32966(2) 0.210735(12) 0.724300(14) 0.01400(7) Uani 1 1 d . . .
P1 P 0.40930(8) 0.31033(4) 0.74794(5) 0.01419(17) Uani 1 1 d . . .
P2 P 0.40285(8) 0.33357(4) 0.58311(5) 0.01538(17) Uani 1 1 d . . .
P3 P 0.29475(8) 0.11080(4) 0.68357(5) 0.01670(18) Uani 1 1 d . . .
S1 S 0.46780(9) 0.18968(4) 0.49349(5) 0.02290(19) Uani 1 1 d . . .
S2 S 0.26632(10) 0.02744(5) 0.81183(5) 0.0296(2) Uani 1 1 d . . .
S3 S 0.00614(10) 0.13662(5) 0.65008(7) 0.0351(2) Uani 1 1 d . . .
O1 O 0.5720(3) 0.01125(12) 0.57926(16) 0.0344(7) Uani 1 1 d . . .
O2 O 0.1809(3) 0.07312(15) 0.49053(16) 0.0433(8) Uani 1 1 d . . .
O3 O 0.1291(3) 0.22729(16) 0.45125(18) 0.0497(9) Uani 1 1 d . . .
O4 O 0.0943(2) 0.28783(12) 0.64196(15) 0.0283(6) Uani 1 1 d . . .
O5 O 0.4785(3) 0.16341(12) 0.85286(14) 0.0293(6) Uani 1 1 d . . .
O6 O 0.0886(3) 0.22642(15) 0.80887(17) 0.0410(8) Uani 1 1 d . . .
C1 C 0.5089(4) 0.05236(16) 0.58085(19) 0.0231(8) Uani 1 1 d . . .
C2 C 0.2648(4) 0.09143(18) 0.5254(2) 0.0269(8) Uani 1 1 d . . .
C3 C 0.2014(4) 0.23201(18) 0.4975(2) 0.0287(9) Uani 1 1 d . . .
C4 C 0.1892(3) 0.26387(16) 0.62968(19) 0.0207(7) Uani 1 1 d . . .
C5 C 0.4230(3) 0.18124(15) 0.80388(19) 0.0193(7) Uani 1 1 d . . .
C6 C 0.1751(3) 0.22138(16) 0.7757(2) 0.0225(8) Uani 1 1 d . . .
C7 C 0.4620(3) 0.20305(14) 0.64922(17) 0.0151(6) Uani 1 1 d . . .
C8 C 0.5772(3) 0.17323(15) 0.64090(19) 0.0198(7) Uani 1 1 d . . .
H8A H 0.6172 0.1534 0.6840 0.024 Uiso 1 1 calc R . .
C9 C 0.6681(4) 0.19287(16) 0.5890(2) 0.0248(8) Uani 1 1 d . . .
H9A H 0.7569 0.1970 0.6036 0.030 Uiso 1 1 calc R . .
C10 C 0.6296(4) 0.20485(16) 0.5231(2) 0.0251(8) Uani 1 1 d . . .
H10A H 0.6879 0.2214 0.4921 0.030 Uiso 1 1 calc R . .
C11 C 0.3555(3) 0.05417(15) 0.74512(18) 0.0183(7) Uani 1 1 d . . .
C12 C 0.4815(4) 0.03132(16) 0.75030(19) 0.0235(8) Uani 1 1 d . . .
H12A H 0.5470 0.0414 0.7200 0.028 Uiso 1 1 calc R . .
C13 C 0.4970(4) -0.00959(17) 0.8081(2) 0.0264(8) Uani 1 1 d . . .
H13A H 0.5750 -0.0307 0.8194 0.032 Uiso 1 1 calc R . .
C14 C 0.3914(4) -0.01559(17) 0.8452(2) 0.0268(8) Uani 1 1 d . . .
H14A H 0.3873 -0.0407 0.8851 0.032 Uiso 1 1 calc R . .
C15 C 0.1285(3) 0.08627(15) 0.66784(19) 0.0192(7) Uani 1 1 d . . .
C16 C 0.0851(3) 0.02587(16) 0.65564(17) 0.0178(7) Uani 1 1 d . . .
H16A H 0.1369 -0.0089 0.6613 0.021 Uiso 1 1 calc R . .
C17 C -0.0500(4) 0.02742(18) 0.6335(2) 0.0295(9) Uani 1 1 d . . .
H17A H -0.0986 -0.0076 0.6228 0.035 Uiso 1 1 calc R . .
C18 C -0.1019(4) 0.08144(19) 0.6291(2) 0.0300(9) Uani 1 1 d . . .
H18A H -0.1902 0.0885 0.6156 0.036 Uiso 1 1 calc R . .
C19 C 0.3928(3) 0.36292(15) 0.67297(17) 0.0166(7) Uani 1 1 d . . .
H19A H 0.3085 0.3833 0.6748 0.020 Uiso 1 1 calc R . .
H19B H 0.4605 0.3937 0.6806 0.020 Uiso 1 1 calc R . .
C20 C 0.3309(3) 0.35227(15) 0.81533(18) 0.0167(7) Uani 1 1 d . . .
C21 C 0.2095(3) 0.37764(16) 0.8014(2) 0.0223(7) Uani 1 1 d . . .
H21A H 0.1670 0.3738 0.7559 0.027 Uiso 1 1 calc R . .
C22 C 0.1498(4) 0.40871(16) 0.8539(2) 0.0257(8) Uani 1 1 d . . .
H22A H 0.0677 0.4265 0.8436 0.031 Uiso 1 1 calc R . .
C23 C 0.2082(4) 0.41368(17) 0.9197(2) 0.0298(9) Uani 1 1 d . . .
H23A H 0.1670 0.4348 0.9551 0.036 Uiso 1 1 calc R . .
C24 C 0.3280(4) 0.3877(2) 0.9347(2) 0.0354(10) Uani 1 1 d . . .
H24A H 0.3690 0.3909 0.9805 0.043 Uiso 1 1 calc R . .
C25 C 0.3882(4) 0.35727(18) 0.88307(19) 0.0262(8) Uani 1 1 d . . .
H25A H 0.4700 0.3394 0.8940 0.031 Uiso 1 1 calc R . .
C26 C 0.5802(3) 0.31792(15) 0.77574(17) 0.0160(7) Uani 1 1 d . . .
C27 C 0.6635(3) 0.26968(17) 0.7744(2) 0.0220(7) Uani 1 1 d . . .
H27A H 0.6305 0.2312 0.7628 0.026 Uiso 1 1 calc R . .
C28 C 0.7945(4) 0.27741(19) 0.7900(2) 0.0321(9) Uani 1 1 d . . .
H28A H 0.8512 0.2444 0.7880 0.038 Uiso 1 1 calc R . .
C29 C 0.8429(4) 0.33220(19) 0.8084(2) 0.0347(10) Uani 1 1 d . . .
H29A H 0.9329 0.3370 0.8191 0.042 Uiso 1 1 calc R . .
C30 C 0.7616(4) 0.38059(18) 0.8114(2) 0.0302(9) Uani 1 1 d . . .
H30A H 0.7954 0.4185 0.8250 0.036 Uiso 1 1 calc R . .
C31 C 0.6311(4) 0.37369(16) 0.79472(19) 0.0222(7) Uani 1 1 d . . .
H31A H 0.5753 0.4071 0.7961 0.027 Uiso 1 1 calc R . .
C32 C 0.5670(3) 0.34442(15) 0.55733(18) 0.0179(7) Uani 1 1 d . . .
C33 C 0.6740(3) 0.34798(16) 0.6050(2) 0.0226(7) Uani 1 1 d . . .
H33A H 0.6627 0.3497 0.6540 0.027 Uiso 1 1 calc R . .
C34 C 0.7977(4) 0.34898(18) 0.5810(2) 0.0308(9) Uani 1 1 d . . .
H34A H 0.8706 0.3513 0.6137 0.037 Uiso 1 1 calc R . .
C35 C 0.8151(4) 0.34660(19) 0.5105(2) 0.0335(10) Uani 1 1 d . . .
H35A H 0.8999 0.3467 0.4946 0.040 Uiso 1 1 calc R . .
C36 C 0.7097(4) 0.34400(18) 0.4623(2) 0.0305(9) Uani 1 1 d . . .
H36A H 0.7222 0.3434 0.4134 0.037 Uiso 1 1 calc R . .
C37 C 0.5852(4) 0.34223(16) 0.4853(2) 0.0244(8) Uani 1 1 d . . .
H37A H 0.5129 0.3395 0.4522 0.029 Uiso 1 1 calc R . .
C38 C 0.3166(3) 0.39391(15) 0.53574(18) 0.0182(7) Uani 1 1 d . . .
C39 C 0.1949(4) 0.38485(17) 0.5018(2) 0.0248(8) Uani 1 1 d . . .
H39A H 0.1574 0.3462 0.5007 0.030 Uiso 1 1 calc R . .
C40 C 0.1282(4) 0.43245(18) 0.4696(2) 0.0283(8) Uani 1 1 d . . .
H40A H 0.0460 0.4261 0.4459 0.034 Uiso 1 1 calc R . .
C41 C 0.1807(4) 0.48831(17) 0.4719(2) 0.0280(8) Uani 1 1 d . . .
H41A H 0.1342 0.5208 0.4507 0.034 Uiso 1 1 calc R . .
C42 C 0.3013(4) 0.49758(17) 0.5052(2) 0.0262(8) Uani 1 1 d . . .
H42A H 0.3378 0.5364 0.5062 0.031 Uiso 1 1 calc R . .
C43 C 0.3689(3) 0.45127(16) 0.5367(2) 0.0222(7) Uani 1 1 d . . .
H43A H 0.4518 0.4582 0.5594 0.027 Uiso 1 1 calc R . .
Cl1 Cl 0.63508(12) 0.49538(5) 0.68476(7) 0.0433(3) Uani 1 1 d . . .
Cl2 Cl 0.70997(14) 0.61969(6) 0.67879(8) 0.0587(4) Uani 1 1 d . . .
C50 C 0.5822(5) 0.5694(2) 0.6746(3) 0.0419(11) Uani 1 1 d . . .
H50A H 0.5326 0.5737 0.6287 0.050 Uiso 1 1 calc R . .
H50B H 0.5238 0.5790 0.7119 0.050 Uiso 1 1 calc R . .

loop_
_atom_site_aniso_label
_atom_site_aniso_U_11
_atom_site_aniso_U_22
_atom_site_aniso_U_33
_atom_site_aniso_U_23
_atom_site_aniso_U_13
_atom_site_aniso_U_12
Ru1 0.01971(14) 0.01349(14) 0.01842(14) -0.00167(10) 0.00211(11) -0.00082(10)
Ru2 0.01558(13) 0.01379(13) 0.01632(14) -0.00091(10) -0.00033(10) -0.00073(10)
Ru3 0.01272(13) 0.01192(13) 0.01712(14) 0.00074(10) -0.00072(10) 0.00073(10)
P1 0.0144(4) 0.0119(4) 0.0161(4) -0.0003(3) -0.0004(3) 0.0016(3)
P2 0.0147(4) 0.0147(4) 0.0166(4) 0.0007(3) 0.0000(3) 0.0007(3)
P3 0.0153(4) 0.0142(4) 0.0204(5) 0.0004(3) 0.0004(3) -0.0005(3)
S1 0.0288(5) 0.0195(4) 0.0208(4) -0.0003(3) 0.0050(4) 0.0000(4)
S2 0.0274(5) 0.0314(5) 0.0303(5) 0.0087(4) 0.0049(4) 0.0003(4)
S3 0.0245(5) 0.0258(5) 0.0539(7) 0.0025(5) -0.0049(5) 0.0006(4)
O1 0.0374(17) 0.0238(15) 0.0429(18) 0.0004(12) 0.0094(14) 0.0101(13)
O2 0.0420(18) 0.049(2) 0.0371(18) -0.0088(15) -0.0096(15) -0.0128(15)
O3 0.052(2) 0.050(2) 0.043(2) -0.0066(16) -0.0228(17) -0.0003(17)
O4 0.0197(13) 0.0332(15) 0.0320(15) 0.0066(12) 0.0019(11) 0.0096(11)
O5 0.0306(15) 0.0313(15) 0.0249(14) 0.0059(12) -0.0054(12) 0.0014(12)
O6 0.0247(15) 0.061(2) 0.0394(18) 0.0058(15) 0.0127(14) 0.0077(14)
C1 0.0284(19) 0.0187(18) 0.0227(19) -0.0016(14) 0.0053(15) -0.0047(15)
C2 0.029(2) 0.025(2) 0.027(2) -0.0006(16) 0.0007(17) -0.0033(16)
C3 0.032(2) 0.026(2) 0.027(2) -0.0045(16) -0.0054(17) 0.0010(17)
C4 0.0198(17) 0.0191(18) 0.0230(18) 0.0010(14) -0.0013(14) -0.0010(14)
C5 0.0196(17) 0.0153(17) 0.0232(18) -0.0017(14) 0.0042(14) -0.0022(13)
C6 0.0197(18) 0.0225(19) 0.0249(19) 0.0032(15) -0.0012(15) 0.0032(14)
C7 0.0161(15) 0.0103(15) 0.0186(17) -0.0015(12) 0.0001(13) -0.0023(12)
C8 0.0179(16) 0.0184(17) 0.0229(18) -0.0018(14) 0.0005(14) 0.0018(14)
C9 0.0198(18) 0.0174(18) 0.038(2) 0.0000(15) 0.0056(16) 0.0053(14)
C10 0.0257(19) 0.0201(19) 0.031(2) 0.0007(15) 0.0133(16) 0.0005(15)
C11 0.0199(17) 0.0149(16) 0.0199(17) 0.0011(13) -0.0002(14) -0.0020(13)
C12 0.032(2) 0.0185(18) 0.0183(18) 0.0014(14) -0.0082(15) 0.0007(15)
C13 0.0251(19) 0.025(2) 0.028(2) 0.0022(15) -0.0069(16) 0.0037(16)
C14 0.031(2) 0.025(2) 0.0239(19) 0.0038(15) -0.0049(16) -0.0021(16)
C15 0.0172(16) 0.0176(17) 0.0229(18) 0.0009(13) 0.0012(14) -0.0004(13)
C16 0.0085(14) 0.0273(19) 0.0173(17) 0.0026(14) -0.0021(12) -0.0027(13)
C17 0.029(2) 0.026(2) 0.033(2) -0.0013(16) 0.0008(17) -0.0123(17)
C18 0.0179(18) 0.035(2) 0.036(2) 0.0088(18) -0.0051(16) -0.0036(16)
C19 0.0175(16) 0.0162(17) 0.0159(16) 0.0006(13) -0.0006(13) 0.0022(13)
C20 0.0186(16) 0.0132(16) 0.0186(17) -0.0008(13) 0.0036(13) -0.0011(13)
C21 0.0200(17) 0.0206(18) 0.0263(19) -0.0030(14) 0.0023(15) -0.0014(14)
C22 0.0208(18) 0.0177(18) 0.040(2) 0.0019(16) 0.0113(16) 0.0001(14)
C23 0.041(2) 0.024(2) 0.027(2) -0.0054(15) 0.0182(18) -0.0002(17)
C24 0.045(3) 0.045(3) 0.0170(19) -0.0007(17) 0.0066(18) 0.004(2)
C25 0.0263(19) 0.032(2) 0.0203(19) 0.0020(15) 0.0001(15) 0.0050(16)
C26 0.0165(16) 0.0165(16) 0.0147(16) 0.0010(12) -0.0017(13) -0.0008(13)
C27 0.0168(17) 0.0201(18) 0.029(2) -0.0005(14) -0.0023(15) -0.0009(14)
C28 0.0196(19) 0.029(2) 0.046(3) 0.0025(18) -0.0063(18) 0.0037(16)
C29 0.0151(18) 0.036(2) 0.051(3) 0.004(2) -0.0105(18) -0.0065(16)
C30 0.025(2) 0.028(2) 0.037(2) -0.0008(17) -0.0098(17) -0.0082(16)
C31 0.0247(19) 0.0185(18) 0.0232(19) -0.0026(14) -0.0008(15) -0.0021(14)
C32 0.0171(16) 0.0129(16) 0.0240(18) 0.0008(13) 0.0034(14) -0.0004(13)
C33 0.0204(18) 0.0236(19) 0.0241(19) 0.0005(15) 0.0038(15) 0.0010(14)
C34 0.0169(18) 0.030(2) 0.045(3) 0.0007(18) -0.0013(17) -0.0001(16)
C35 0.023(2) 0.031(2) 0.048(3) 0.0022(19) 0.0180(19) 0.0007(16)
C36 0.033(2) 0.029(2) 0.031(2) -0.0029(17) 0.0154(18) -0.0024(17)
C37 0.0256(19) 0.0226(19) 0.0256(19) 0.0028(15) 0.0054(15) -0.0009(15)
C38 0.0203(17) 0.0193(17) 0.0153(17) 0.0023(13) 0.0027(13) 0.0031(14)
C39 0.0262(19) 0.0197(18) 0.027(2) 0.0007(15) -0.0056(16) -0.0014(15)
C40 0.026(2) 0.027(2) 0.030(2) 0.0009(16) -0.0110(16) 0.0048(16)
C41 0.032(2) 0.0223(19) 0.029(2) 0.0073(16) -0.0018(17) 0.0070(16)
C42 0.028(2) 0.0185(18) 0.033(2) 0.0044(15) 0.0038(17) -0.0010(15)
C43 0.0164(16) 0.0234(19) 0.0263(19) 0.0030(15) -0.0019(14) -0.0009(14)
Cl1 0.0485(7) 0.0300(6) 0.0524(7) 0.0020(5) 0.0097(5) -0.0051(5)
Cl2 0.0637(9) 0.0364(7) 0.0786(10) -0.0097(6) 0.0247(7) -0.0174(6)
C50 0.038(3) 0.036(3) 0.051(3) 0.002(2) -0.001(2) 0.000(2)

loop_
_atom_type_symbol
_atom_type_description
_atom_type_scat_dispersion_real
_atom_type_scat_dispersion_imag
_atom_type_scat_source
C C 0.0033 0.0016 'International Tables Vol C Tables 4.2.6.8 and 6.1.1.4'
H H 0.0000 0.0000 'International Tables Vol C Tables 4.2.6.8 and 6.1.1.4'
O O 0.0106 0.0060 'International Tables Vol C Tables 4.2.6.8 and 6.1.1.4'
P P 0.1023 0.0942 'International Tables Vol C Tables 4.2.6.8 and 6.1.1.4'
S S 0.1246 0.1234 'International Tables Vol C Tables 4.2.6.8 and 6.1.1.4'
Ru Ru -1.2594 0.8363 'International Tables Vol C Tables 4.2.6.8 and 6.1.1.4'
Cl Cl 0.1484 0.1585 'International Tables Vol C Tables 4.2.6.8 and 6.1.1.4'

loop_
_geom_angle_atom_site_label_1
_geom_angle_atom_site_label_2
_geom_angle_atom_site_label_3
_geom_angle
_geom_angle_site_symmetry_1
_geom_angle_site_symmetry_3
_geom_angle_publ_flag
C2 Ru1 C1 96.27(17) . . ?
C2 Ru1 C7 140.54(15) . . ?
C1 Ru1 C7 122.84(14) . . ?
C2 Ru1 P3 91.88(12) . . ?
C1 Ru1 P3 103.66(11) . . ?
C7 Ru1 P3 75.20(9) . . ?
C2 Ru1 C8 170.66(15) . . ?
C1 Ru1 C8 89.92(14) . . ?
C7 Ru1 C8 34.97(11) . . ?
P3 Ru1 C8 93.45(9) . . ?
C2 Ru1 S1 93.31(12) . . ?
C1 Ru1 S1 109.36(11) . . ?
C7 Ru1 S1 79.44(9) . . ?
P3 Ru1 S1 145.76(3) . . ?
C8 Ru1 S1 78.00(9) . . ?
C2 Ru1 Ru2 96.40(12) . . ?
C1 Ru1 Ru2 162.18(11) . . ?
C7 Ru1 Ru2 47.15(8) . . ?
P3 Ru1 Ru2 88.40(2) . . ?
C8 Ru1 Ru2 76.11(9) . . ?
S1 Ru1 Ru2 57.39(3) . . ?
C4 Ru2 C3 85.83(16) . . ?
C4 Ru2 C7 105.72(14) . . ?
C3 Ru2 C7 154.34(15) . . ?
C4 Ru2 P2 86.51(11) . . ?
C3 Ru2 P2 107.33(12) . . ?
C7 Ru2 P2 96.37(9) . . ?
C4 Ru2 S1 166.42(11) . . ?
C3 Ru2 S1 82.27(12) . . ?
C7 Ru2 S1 82.84(10) . . ?
P2 Ru2 S1 103.25(3) . . ?
C4 Ru2 Ru1 120.97(11) . . ?
C3 Ru2 Ru1 98.99(12) . . ?
C7 Ru2 Ru1 55.37(9) . . ?
P2 Ru2 Ru1 143.39(3) . . ?
S1 Ru2 Ru1 55.12(2) . . ?
C4 Ru2 Ru3 60.42(11) . . ?
C3 Ru2 Ru3 135.15(13) . . ?
C7 Ru2 Ru3 45.88(9) . . ?
P2 Ru2 Ru3 99.63(2) . . ?
S1 Ru2 Ru3 125.67(3) . . ?
Ru1 Ru2 Ru3 77.689(11) . . ?
C5 Ru3 C6 91.97(15) . . ?
C5 Ru3 C7 101.64(14) . . ?
C6 Ru3 C7 166.07(14) . . ?
C5 Ru3 P3 89.46(11) . . ?
C6 Ru3 P3 99.57(11) . . ?
C7 Ru3 P3 77.82(9) . . ?
C5 Ru3 P1 91.37(11) . . ?
C6 Ru3 P1 94.33(11) . . ?
C7 Ru3 P1 88.37(9) . . ?
P3 Ru3 P1 166.04(3) . . ?
C5 Ru3 C4 170.48(13) . . ?
C6 Ru3 C4 81.22(14) . . ?
C7 Ru3 C4 85.59(13) . . ?
P3 Ru3 C4 98.19(8) . . ?
P1 Ru3 C4 82.58(8) . . ?
C5 Ru3 Ru2 146.73(11) . . ?
C6 Ru3 Ru2 121.23(11) . . ?
C7 Ru3 Ru2 45.10(9) . . ?
P3 Ru3 Ru2 83.37(3) . . ?
P1 Ru3 Ru2 88.34(2) . . ?
C4 Ru3 Ru2 40.91(8) . . ?
C26 P1 C20 102.57(16) . . ?
C26 P1 C19 101.69(15) . . ?
C20 P1 C19 101.06(15) . . ?
C26 P1 Ru3 117.02(11) . . ?
C20 P1 Ru3 116.42(11) . . ?
C19 P1 Ru3 115.64(11) . . ?
C32 P2 C38 101.76(16) . . ?
C32 P2 C19 108.37(16) . . ?
C38 P2 C19 97.93(15) . . ?
C32 P2 Ru2 115.36(11) . . ?
C38 P2 Ru2 121.57(12) . . ?
C19 P2 Ru2 109.99(11) . . ?
C11 P3 C15 100.34(16) . . ?
C11 P3 Ru1 116.28(12) . . ?
C15 P3 Ru1 114.34(12) . . ?
C11 P3 Ru3 114.10(12) . . ?
C15 P3 Ru3 117.33(12) . . ?
Ru1 P3 Ru3 95.52(3) . . ?
C10 S1 Ru1 101.04(13) . . ?
C10 S1 Ru2 107.11(13) . . ?
Ru1 S1 Ru2 67.49(3) . . ?
C14 S2 C11 92.27(19) . . ?
C18 S3 C15 91.94(19) . . ?
O1 C1 Ru1 178.9(3) . . ?
O2 C2 Ru1 179.3(4) . . ?
O3 C3 Ru2 177.7(4) . . ?
O4 C4 Ru2 159.3(3) . . ?
O4 C4 Ru3 122.0(3) . . ?
Ru2 C4 Ru3 78.67(12) . . ?
O5 C5 Ru3 179.1(3) . . ?
O6 C6 Ru3 176.3(3) . . ?
C8 C7 Ru2 131.0(3) . . ?
C8 C7 Ru3 137.8(3) . . ?
Ru2 C7 Ru3 89.02(13) . . ?
C8 C7 Ru1 75.1(2) . . ?
Ru2 C7 Ru1 77.48(11) . . ?
Ru3 C7 Ru1 107.32(14) . . ?
C7 C8 C9 121.7(3) . . ?
C7 C8 Ru1 69.96(19) . . ?
C9 C8 Ru1 109.1(2) . . ?
C10 C9 C8 122.1(4) . . ?
C9 C10 S1 119.0(3) . . ?
C12 C11 S2 111.3(3) . . ?
C12 C11 P3 125.7(3) . . ?
S2 C11 P3 122.6(2) . . ?
C11 C12 C13 110.1(3) . . ?
C14 C13 C12 114.4(4) . . ?
C13 C14 S2 111.8(3) . . ?
C16 C15 S3 111.6(3) . . ?
C16 C15 P3 126.4(3) . . ?
S3 C15 P3 121.0(2) . . ?
C17 C16 C15 108.2(3) . . ?
C18 C17 C16 115.1(4) . . ?
C17 C18 S3 113.1(3) . . ?
P2 C19 P1 118.74(18) . . ?
C25 C20 C21 118.1(3) . . ?
C25 C20 P1 120.8(3) . . ?
C21 C20 P1 121.1(3) . . ?
C20 C21 C22 120.4(4) . . ?
C23 C22 C21 120.7(4) . . ?
C22 C23 C24 119.6(4) . . ?
C25 C24 C23 120.3(4) . . ?
C24 C25 C20 121.1(4) . . ?
C27 C26 C31 118.6(3) . . ?
C27 C26 P1 121.1(3) . . ?
C31 C26 P1 120.1(3) . . ?
C28 C27 C26 120.2(4) . . ?
C29 C28 C27 120.5(4) . . ?
C28 C29 C30 120.4(4) . . ?
C29 C30 C31 119.7(4) . . ?
C30 C31 C26 120.6(3) . . ?
C33 C32 C37 119.4(3) . . ?
C33 C32 P2 123.5(3) . . ?
C37 C32 P2 116.7(3) . . ?
C32 C33 C34 120.0(4) . . ?
C35 C34 C33 120.5(4) . . ?
C34 C35 C36 120.3(4) . . ?
C35 C36 C37 120.1(4) . . ?
C36 C37 C32 119.8(4) . . ?
C39 C38 C43 118.7(3) . . ?
C39 C38 P2 121.3(3) . . ?
C43 C38 P2 119.9(3) . . ?
C40 C39 C38 120.0(3) . . ?
C41 C40 C39 120.3(4) . . ?
C40 C41 C42 120.0(4) . . ?
C43 C42 C41 120.6(4) . . ?
C42 C43 C38 120.4(3) . . ?
Cl2 C50 Cl1 112.2(3) . . ?

loop_
_geom_bond_atom_site_label_1
_geom_bond_atom_site_label_2
_geom_bond_distance
_geom_bond_site_symmetry_2
_geom_bond_publ_flag
Ru1 C2 1.890(4) . ?
Ru1 C1 1.897(4) . ?
Ru1 C7 2.278(3) . ?
Ru1 P3 2.3254(11) . ?
Ru1 C8 2.343(4) . ?
Ru1 S1 2.4001(11) . ?
Ru1 Ru2 2.7030(8) . ?
Ru2 C4 1.914(4) . ?
Ru2 C3 1.952(4) . ?
Ru2 C7 2.030(3) . ?
Ru2 P2 2.3025(11) . ?
Ru2 S1 2.4647(10) . ?
Ru2 Ru3 2.8656(9) . ?
Ru3 C5 1.868(4) . ?
Ru3 C6 1.951(4) . ?
Ru3 C7 2.058(3) . ?
Ru3 P3 2.3949(11) . ?
Ru3 P1 2.4170(11) . ?
Ru3 C4 2.542(4) . ?
P1 C26 1.826(3) . ?
P1 C20 1.829(3) . ?
P1 C19 1.854(3) . ?
P2 C32 1.822(3) . ?
P2 C38 1.830(4) . ?
P2 C19 1.847(3) . ?
P3 C11 1.815(4) . ?
P3 C15 1.818(4) . ?
S1 C10 1.770(4) . ?
S2 C14 1.708(4) . ?
S2 C11 1.731(4) . ?
S3 C18 1.701(4) . ?
S3 C15 1.718(4) . ?
O1 C1 1.134(5) . ?
O2 C2 1.137(5) . ?
O3 C3 1.125(5) . ?
O4 C4 1.160(4) . ?
O5 C5 1.137(4) . ?
O6 C6 1.138(4) . ?
C7 C8 1.390(5) . ?
C8 C9 1.479(5) . ?
C9 C10 1.321(6) . ?
C11 C12 1.403(5) . ?
C12 C13 1.437(5) . ?
C13 C14 1.350(6) . ?
C15 C16 1.443(5) . ?
C16 C17 1.439(5) . ?
C17 C18 1.328(6) . ?
C20 C25 1.391(5) . ?
C20 C21 1.393(5) . ?
C21 C22 1.400(5) . ?
C22 C23 1.362(6) . ?
C23 C24 1.386(6) . ?
C24 C25 1.382(6) . ?
C26 C27 1.388(5) . ?
C26 C31 1.398(5) . ?
C27 C28 1.384(5) . ?
C28 C29 1.366(6) . ?
C29 C30 1.380(6) . ?
C30 C31 1.381(5) . ?
C32 C33 1.391(5) . ?
C32 C37 1.401(5) . ?
C33 C34 1.393(5) . ?
C34 C35 1.371(6) . ?
C35 C36 1.383(6) . ?
C36 C37 1.394(5) . ?
C38 C39 1.396(5) . ?
C38 C43 1.398(5) . ?
C39 C40 1.394(5) . ?
C40 C41 1.368(6) . ?
C41 C42 1.381(6) . ?
C42 C43 1.372(5) . ?
Cl1 C50 1.758(5) . ?
Cl2 C50 1.739(5) . ?

loop_
_geom_torsion_atom_site_label_1
_geom_torsion_atom_site_label_2
_geom_torsion_atom_site_label_3
_geom_torsion_atom_site_label_4
_geom_torsion
_geom_torsion_site_symmetry_1
_geom_torsion_site_symmetry_2
_geom_torsion_site_symmetry_3
_geom_torsion_site_symmetry_4
_geom_torsion_publ_flag
C2 Ru1 Ru2 C4 74.63(17) . . . . ?
C1 Ru1 Ru2 C4 -150.3(4) . . . . ?
C7 Ru1 Ru2 C4 -88.26(17) . . . . ?
P3 Ru1 Ru2 C4 -17.08(13) . . . . ?
C8 Ru1 Ru2 C4 -111.04(16) . . . . ?
S1 Ru1 Ru2 C4 164.48(13) . . . . ?
C2 Ru1 Ru2 C3 -15.89(18) . . . . ?
C1 Ru1 Ru2 C3 119.2(4) . . . . ?
C7 Ru1 Ru2 C3 -178.78(17) . . . . ?
P3 Ru1 Ru2 C3 -107.60(13) . . . . ?
C8 Ru1 Ru2 C3 158.44(16) . . . . ?
S1 Ru1 Ru2 C3 73.96(13) . . . . ?
C2 Ru1 Ru2 C7 162.89(16) . . . . ?
C1 Ru1 Ru2 C7 -62.0(4) . . . . ?
P3 Ru1 Ru2 C7 71.17(12) . . . . ?
C8 Ru1 Ru2 C7 -22.78(14) . . . . ?
S1 Ru1 Ru2 C7 -107.26(12) . . . . ?
C2 Ru1 Ru2 P2 -151.82(13) . . . . ?
C1 Ru1 Ru2 P2 -16.8(4) . . . . ?
C7 Ru1 Ru2 P2 45.29(12) . . . . ?
P3 Ru1 Ru2 P2 116.46(5) . . . . ?
C8 Ru1 Ru2 P2 22.51(10) . . . . ?
S1 Ru1 Ru2 P2 -61.98(5) . . . . ?
C2 Ru1 Ru2 S1 -89.85(12) . . . . ?
C1 Ru1 Ru2 S1 45.2(4) . . . . ?
C7 Ru1 Ru2 S1 107.26(12) . . . . ?
P3 Ru1 Ru2 S1 178.44(4) . . . . ?
C8 Ru1 Ru2 S1 84.48(10) . . . . ?
C2 Ru1 Ru2 Ru3 118.55(12) . . . . ?
C1 Ru1 Ru2 Ru3 -106.4(4) . . . . ?
C7 Ru1 Ru2 Ru3 -44.34(11) . . . . ?
P3 Ru1 Ru2 Ru3 26.83(2) . . . . ?
C8 Ru1 Ru2 Ru3 -67.12(9) . . . . ?
S1 Ru1 Ru2 Ru3 -151.60(3) . . . . ?
C4 Ru2 Ru3 C5 -170.5(2) . . . . ?
C3 Ru2 Ru3 C5 143.0(3) . . . . ?
C7 Ru2 Ru3 C5 -0.6(2) . . . . ?
P2 Ru2 Ru3 C5 -90.18(19) . . . . ?
S1 Ru2 Ru3 C5 23.90(19) . . . . ?
Ru1 Ru2 Ru3 C5 52.60(19) . . . . ?
C4 Ru2 Ru3 C6 13.48(18) . . . . ?
C3 Ru2 Ru3 C6 -32.9(2) . . . . ?
C7 Ru2 Ru3 C6 -176.60(18) . . . . ?
P2 Ru2 Ru3 C6 93.85(13) . . . . ?
S1 Ru2 Ru3 C6 -152.07(13) . . . . ?
Ru1 Ru2 Ru3 C6 -123.37(13) . . . . ?
C4 Ru2 Ru3 C7 -169.92(17) . . . . ?
C3 Ru2 Ru3 C7 143.7(2) . . . . ?
P2 Ru2 Ru3 C7 -89.55(13) . . . . ?
S1 Ru2 Ru3 C7 24.53(13) . . . . ?
Ru1 Ru2 Ru3 C7 53.23(12) . . . . ?
C4 Ru2 Ru3 P3 110.68(12) . . . . ?
C3 Ru2 Ru3 P3 64.25(17) . . . . ?
C7 Ru2 Ru3 P3 -79.40(12) . . . . ?
P2 Ru2 Ru3 P3 -168.95(3) . . . . ?
S1 Ru2 Ru3 P3 -54.87(4) . . . . ?
Ru1 Ru2 Ru3 P3 -26.17(2) . . . . ?
C4 Ru2 Ru3 P1 -80.57(12) . . . . ?
C3 Ru2 Ru3 P1 -127.00(17) . . . . ?
C7 Ru2 Ru3 P1 89.34(13) . . . . ?
P2 Ru2 Ru3 P1 -0.20(3) . . . . ?
S1 Ru2 Ru3 P1 113.88(4) . . . . ?
Ru1 Ru2 Ru3 P1 142.57(3) . . . . ?
C3 Ru2 Ru3 C4 -46.4(2) . . . . ?
C7 Ru2 Ru3 C4 169.92(17) . . . . ?
P2 Ru2 Ru3 C4 80.37(12) . . . . ?
S1 Ru2 Ru3 C4 -165.55(13) . . . . ?
Ru1 Ru2 Ru3 C4 -136.85(12) . . . . ?
C5 Ru3 P1 C26 42.59(16) . . . . ?
C6 Ru3 P1 C26 134.67(16) . . . . ?
C7 Ru3 P1 C26 -59.02(16) . . . . ?
P3 Ru3 P1 C26 -50.69(19) . . . . ?
C4 Ru3 P1 C26 -144.79(15) . . . . ?
Ru2 Ru3 P1 C26 -104.14(12) . . . . ?
C5 Ru3 P1 C20 -79.17(17) . . . . ?
C6 Ru3 P1 C20 12.91(17) . . . . ?
C7 Ru3 P1 C20 179.23(16) . . . . ?
P3 Ru3 P1 C20 -172.44(16) . . . . ?
C4 Ru3 P1 C20 93.46(15) . . . . ?
Ru2 Ru3 P1 C20 134.11(13) . . . . ?
C5 Ru3 P1 C19 162.40(16) . . . . ?
C6 Ru3 P1 C19 -105.52(16) . . . . ?
C7 Ru3 P1 C19 60.80(15) . . . . ?
P3 Ru3 P1 C19 69.13(18) . . . . ?
C4 Ru3 P1 C19 -24.97(15) . . . . ?
Ru2 Ru3 P1 C19 15.68(12) . . . . ?
C4 Ru2 P2 C32 167.42(17) . . . . ?
C3 Ru2 P2 C32 -108.06(18) . . . . ?
C7 Ru2 P2 C32 61.97(16) . . . . ?
S1 Ru2 P2 C32 -22.14(13) . . . . ?
Ru1 Ru2 P2 C32 25.92(14) . . . . ?
Ru3 Ru2 P2 C32 108.21(13) . . . . ?
C4 Ru2 P2 C38 -68.81(17) . . . . ?
C3 Ru2 P2 C38 15.71(18) . . . . ?
C7 Ru2 P2 C38 -174.26(16) . . . . ?
S1 Ru2 P2 C38 101.63(13) . . . . ?
Ru1 Ru2 P2 C38 149.70(13) . . . . ?
Ru3 Ru2 P2 C38 -128.01(13) . . . . ?
C4 Ru2 P2 C19 44.50(16) . . . . ?
C3 Ru2 P2 C19 129.02(17) . . . . ?
C7 Ru2 P2 C19 -60.95(15) . . . . ?
S1 Ru2 P2 C19 -145.06(12) . . . . ?
Ru1 Ru2 P2 C19 -96.99(12) . . . . ?
Ru3 Ru2 P2 C19 -14.70(12) . . . . ?
C2 Ru1 P3 C11 111.29(18) . . . . ?
C1 Ru1 P3 C11 14.38(17) . . . . ?
C7 Ru1 P3 C11 -106.49(16) . . . . ?
C8 Ru1 P3 C11 -76.38(16) . . . . ?
S1 Ru1 P3 C11 -150.02(13) . . . . ?
Ru2 Ru1 P3 C11 -152.36(13) . . . . ?
C2 Ru1 P3 C15 -5.01(18) . . . . ?
C1 Ru1 P3 C15 -101.92(17) . . . . ?
C7 Ru1 P3 C15 137.21(15) . . . . ?
C8 Ru1 P3 C15 167.33(15) . . . . ?
S1 Ru1 P3 C15 93.69(14) . . . . ?
Ru2 Ru1 P3 C15 91.34(13) . . . . ?
C2 Ru1 P3 Ru3 -128.37(12) . . . . ?
C1 Ru1 P3 Ru3 134.72(12) . . . . ?
C7 Ru1 P3 Ru3 13.85(9) . . . . ?
C8 Ru1 P3 Ru3 43.96(9) . . . . ?
S1 Ru1 P3 Ru3 -29.68(7) . . . . ?
Ru2 Ru1 P3 Ru3 -32.02(3) . . . . ?
C5 Ru3 P3 C11 4.80(16) . . . . ?
C6 Ru3 P3 C11 -87.10(17) . . . . ?
C7 Ru3 P3 C11 106.83(16) . . . . ?
P1 Ru3 P3 C11 98.31(18) . . . . ?
C4 Ru3 P3 C11 -169.51(15) . . . . ?
Ru2 Ru3 P3 C11 152.25(13) . . . . ?
C5 Ru3 P3 C15 121.70(17) . . . . ?
C6 Ru3 P3 C15 29.79(17) . . . . ?
C7 Ru3 P3 C15 -136.27(16) . . . . ?
P1 Ru3 P3 C15 -144.79(17) . . . . ?
C4 Ru3 P3 C15 -52.61(16) . . . . ?
Ru2 Ru3 P3 C15 -90.85(13) . . . . ?
C5 Ru3 P3 Ru1 -117.23(11) . . . . ?
C6 Ru3 P3 Ru1 150.86(11) . . . . ?
C7 Ru3 P3 Ru1 -15.20(10) . . . . ?
P1 Ru3 P3 Ru1 -23.72(15) . . . . ?
C4 Ru3 P3 Ru1 68.46(9) . . . . ?
Ru2 Ru3 P3 Ru1 30.22(3) . . . . ?
C2 Ru1 S1 C10 -160.42(17) . . . . ?
C1 Ru1 S1 C10 -62.59(17) . . . . ?
C7 Ru1 S1 C10 58.69(15) . . . . ?
P3 Ru1 S1 C10 101.32(14) . . . . ?
C8 Ru1 S1 C10 23.04(15) . . . . ?
Ru2 Ru1 S1 C10 104.10(13) . . . . ?
C2 Ru1 S1 Ru2 95.48(12) . . . . ?
C1 Ru1 S1 Ru2 -166.69(12) . . . . ?
C7 Ru1 S1 Ru2 -45.41(9) . . . . ?
P3 Ru1 S1 Ru2 -2.78(7) . . . . ?
C8 Ru1 S1 Ru2 -81.07(9) . . . . ?
C4 Ru2 S1 C10 -172.7(5) . . . . ?
C3 Ru2 S1 C10 158.21(18) . . . . ?
C7 Ru2 S1 C10 -42.75(16) . . . . ?
P2 Ru2 S1 C10 52.14(14) . . . . ?
Ru1 Ru2 S1 C10 -95.12(14) . . . . ?
Ru3 Ru2 S1 C10 -60.24(14) . . . . ?
C4 Ru2 S1 Ru1 -77.6(5) . . . . ?
C3 Ru2 S1 Ru1 -106.67(12) . . . . ?
C7 Ru2 S1 Ru1 52.37(9) . . . . ?
P2 Ru2 S1 Ru1 147.26(3) . . . . ?
Ru3 Ru2 S1 Ru1 34.89(3) . . . . ?
C2 Ru1 C1 O1 110(21) . . . . ?
C7 Ru1 C1 O1 -76(21) . . . . ?
P3 Ru1 C1 O1 -157(21) . . . . ?
C8 Ru1 C1 O1 -63(21) . . . . ?
S1 Ru1 C1 O1 14(21) . . . . ?
Ru2 Ru1 C1 O1 -26(21) . . . . ?
C1 Ru1 C2 O2 -72(30) . . . . ?
C7 Ru1 C2 O2 116(30) . . . . ?
P3 Ru1 C2 O2 -175(100) . . . . ?
C8 Ru1 C2 O2 60(30) . . . . ?
S1 Ru1 C2 O2 38(30) . . . . ?
Ru2 Ru1 C2 O2 96(30) . . . . ?
C4 Ru2 C3 O3 -126(11) . . . . ?
C7 Ru2 C3 O3 -8(11) . . . . ?
P2 Ru2 C3 O3 149(11) . . . . ?
S1 Ru2 C3 O3 47(11) . . . . ?
Ru1 Ru2 C3 O3 -6(11) . . . . ?
Ru3 Ru2 C3 O3 -87(11) . . . . ?
C3 Ru2 C4 O4 -34.9(9) . . . . ?
C7 Ru2 C4 O4 168.4(9) . . . . ?
P2 Ru2 C4 O4 72.7(9) . . . . ?
S1 Ru2 C4 O4 -63.8(11) . . . . ?
Ru1 Ru2 C4 O4 -132.9(8) . . . . ?
Ru3 Ru2 C4 O4 175.9(9) . . . . ?
C3 Ru2 C4 Ru3 149.18(14) . . . . ?
C7 Ru2 C4 Ru3 -7.50(13) . . . . ?
P2 Ru2 C4 Ru3 -103.14(7) . . . . ?
S1 Ru2 C4 Ru3 120.3(4) . . . . ?
Ru1 Ru2 C4 Ru3 51.19(11) . . . . ?
C5 Ru3 C4 O4 -31.3(10) . . . . ?
C6 Ru3 C4 O4 13.4(3) . . . . ?
C7 Ru3 C4 O4 -171.1(3) . . . . ?
P3 Ru3 C4 O4 111.9(3) . . . . ?
P1 Ru3 C4 O4 -82.2(3) . . . . ?
Ru2 Ru3 C4 O4 -178.3(4) . . . . ?
C5 Ru3 C4 Ru2 147.0(7) . . . . ?
C6 Ru3 C4 Ru2 -168.36(15) . . . . ?
C7 Ru3 C4 Ru2 7.14(12) . . . . ?
P3 Ru3 C4 Ru2 -69.86(10) . . . . ?
P1 Ru3 C4 Ru2 96.07(10) . . . . ?
C6 Ru3 C5 O5 -2(20) . . . . ?
C7 Ru3 C5 O5 -179(100) . . . . ?
P3 Ru3 C5 O5 -102(20) . . . . ?
P1 Ru3 C5 O5 92(20) . . . . ?
C4 Ru3 C5 O5 42(20) . . . . ?
Ru2 Ru3 C5 O5 -179(100) . . . . ?
C5 Ru3 C6 O6 0(6) . . . . ?
C7 Ru3 C6 O6 168(5) . . . . ?
P3 Ru3 C6 O6 90(6) . . . . ?
P1 Ru3 C6 O6 -92(6) . . . . ?
C4 Ru3 C6 O6 -174(6) . . . . ?
Ru2 Ru3 C6 O6 178(100) . . . . ?
C4 Ru2 C7 C8 174.2(3) . . . . ?
C3 Ru2 C7 C8 59.9(5) . . . . ?
P2 Ru2 C7 C8 -97.6(3) . . . . ?
S1 Ru2 C7 C8 5.0(3) . . . . ?
Ru1 Ru2 C7 C8 57.1(3) . . . . ?
Ru3 Ru2 C7 C8 165.1(4) . . . . ?
C4 Ru2 C7 Ru3 9.10(15) . . . . ?
C3 Ru2 C7 Ru3 -105.2(3) . . . . ?
P2 Ru2 C7 Ru3 97.26(9) . . . . ?
S1 Ru2 C7 Ru3 -160.12(10) . . . . ?
Ru1 Ru2 C7 Ru3 -107.98(12) . . . . ?
C4 Ru2 C7 Ru1 117.09(12) . . . . ?
C3 Ru2 C7 Ru1 2.8(4) . . . . ?
P2 Ru2 C7 Ru1 -154.76(6) . . . . ?
S1 Ru2 C7 Ru1 -52.14(6) . . . . ?
Ru3 Ru2 C7 Ru1 107.98(12) . . . . ?
C5 Ru3 C7 C8 16.4(4) . . . . ?
C6 Ru3 C7 C8 -151.1(5) . . . . ?
P3 Ru3 C7 C8 -70.5(4) . . . . ?
P1 Ru3 C7 C8 107.5(4) . . . . ?
C4 Ru3 C7 C8 -169.8(4) . . . . ?
Ru2 Ru3 C7 C8 -163.2(4) . . . . ?
C5 Ru3 C7 Ru2 179.65(13) . . . . ?
C6 Ru3 C7 Ru2 12.2(6) . . . . ?
P3 Ru3 C7 Ru2 92.76(9) . . . . ?
P1 Ru3 C7 Ru2 -89.29(9) . . . . ?
C4 Ru3 C7 Ru2 -6.60(11) . . . . ?
C5 Ru3 C7 Ru1 103.09(16) . . . . ?
C6 Ru3 C7 Ru1 -64.4(6) . . . . ?
P3 Ru3 C7 Ru1 16.20(10) . . . . ?
P1 Ru3 C7 Ru1 -165.85(12) . . . . ?
C4 Ru3 C7 Ru1 -83.16(14) . . . . ?
Ru2 Ru3 C7 Ru1 -76.56(13) . . . . ?
C2 Ru1 C7 C8 -166.4(2) . . . . ?
C1 Ru1 C7 C8 22.2(3) . . . . ?
P3 Ru1 C7 C8 119.1(2) . . . . ?
S1 Ru1 C7 C8 -84.1(2) . . . . ?
Ru2 Ru1 C7 C8 -139.0(2) . . . . ?
C2 Ru1 C7 Ru2 -27.4(3) . . . . ?
C1 Ru1 C7 Ru2 161.23(13) . . . . ?
P3 Ru1 C7 Ru2 -101.87(9) . . . . ?
C8 Ru1 C7 Ru2 139.0(2) . . . . ?
S1 Ru1 C7 Ru2 54.91(7) . . . . ?
C2 Ru1 C7 Ru3 57.6(3) . . . . ?
C1 Ru1 C7 Ru3 -113.79(17) . . . . ?
P3 Ru1 C7 Ru3 -16.89(10) . . . . ?
C8 Ru1 C7 Ru3 -136.0(3) . . . . ?
S1 Ru1 C7 Ru3 139.89(14) . . . . ?
Ru2 Ru1 C7 Ru3 84.98(14) . . . . ?
Ru2 C7 C8 C9 42.6(5) . . . . ?
Ru3 C7 C8 C9 -159.9(3) . . . . ?
Ru1 C7 C8 C9 100.6(3) . . . . ?
Ru2 C7 C8 Ru1 -58.0(3) . . . . ?
Ru3 C7 C8 Ru1 99.5(3) . . . . ?
C2 Ru1 C8 C7 66.9(10) . . . . ?
C1 Ru1 C8 C7 -161.5(2) . . . . ?
P3 Ru1 C8 C7 -57.8(2) . . . . ?
S1 Ru1 C8 C7 88.69(19) . . . . ?
Ru2 Ru1 C8 C7 29.69(18) . . . . ?
C2 Ru1 C8 C9 -50.8(10) . . . . ?
C1 Ru1 C8 C9 80.8(2) . . . . ?
C7 Ru1 C8 C9 -117.7(3) . . . . ?
P3 Ru1 C8 C9 -175.5(2) . . . . ?
S1 Ru1 C8 C9 -29.0(2) . . . . ?
Ru2 Ru1 C8 C9 -88.0(2) . . . . ?
C7 C8 C9 C10 -48.6(5) . . . . ?
Ru1 C8 C9 C10 29.1(4) . . . . ?
C8 C9 C10 S1 -6.7(5) . . . . ?
Ru1 S1 C10 C9 -18.1(3) . . . . ?
Ru2 S1 C10 C9 51.6(3) . . . . ?
C14 S2 C11 C12 -1.8(3) . . . . ?
C14 S2 C11 P3 -175.5(2) . . . . ?
C15 P3 C11 C12 146.6(3) . . . . ?
Ru1 P3 C11 C12 22.8(4) . . . . ?
Ru3 P3 C11 C12 -87.0(3) . . . . ?
C15 P3 C11 S2 -40.6(3) . . . . ?
Ru1 P3 C11 S2 -164.46(16) . . . . ?
Ru3 P3 C11 S2 85.8(2) . . . . ?
S2 C11 C12 C13 2.4(4) . . . . ?
P3 C11 C12 C13 175.9(3) . . . . ?
C11 C12 C13 C14 -1.9(5) . . . . ?
C12 C13 C14 S2 0.6(5) . . . . ?
C11 S2 C14 C13 0.7(3) . . . . ?
C18 S3 C15 C16 1.4(3) . . . . ?
C18 S3 C15 P3 170.9(2) . . . . ?
C11 P3 C15 C16 -44.0(3) . . . . ?
Ru1 P3 C15 C16 81.2(3) . . . . ?
Ru3 P3 C15 C16 -168.1(3) . . . . ?
C11 P3 C15 S3 148.2(2) . . . . ?
Ru1 P3 C15 S3 -86.6(2) . . . . ?
Ru3 P3 C15 S3 24.1(3) . . . . ?
S3 C15 C16 C17 -1.2(4) . . . . ?
P3 C15 C16 C17 -170.0(3) . . . . ?
C15 C16 C17 C18 0.3(5) . . . . ?
C16 C17 C18 S3 0.7(5) . . . . ?
C15 S3 C18 C17 -1.2(4) . . . . ?
C32 P2 C19 P1 -97.0(2) . . . . ?
C38 P2 C19 P1 157.7(2) . . . . ?
Ru2 P2 C19 P1 29.9(2) . . . . ?
C26 P1 C19 P2 96.1(2) . . . . ?
C20 P1 C19 P2 -158.4(2) . . . . ?
Ru3 P1 C19 P2 -31.8(2) . . . . ?
C26 P1 C20 C25 -28.6(3) . . . . ?
C19 P1 C20 C25 -133.4(3) . . . . ?
Ru3 P1 C20 C25 100.5(3) . . . . ?
C26 P1 C20 C21 154.5(3) . . . . ?
C19 P1 C20 C21 49.8(3) . . . . ?
Ru3 P1 C20 C21 -76.4(3) . . . . ?
C25 C20 C21 C22 1.9(5) . . . . ?
P1 C20 C21 C22 178.9(3) . . . . ?
C20 C21 C22 C23 -1.2(6) . . . . ?
C21 C22 C23 C24 0.1(6) . . . . ?
C22 C23 C24 C25 0.3(6) . . . . ?
C23 C24 C25 C20 0.5(6) . . . . ?
C21 C20 C25 C24 -1.5(6) . . . . ?
P1 C20 C25 C24 -178.5(3) . . . . ?
C20 P1 C26 C27 136.9(3) . . . . ?
C19 P1 C26 C27 -118.8(3) . . . . ?
Ru3 P1 C26 C27 8.2(3) . . . . ?
C20 P1 C26 C31 -47.1(3) . . . . ?
C19 P1 C26 C31 57.2(3) . . . . ?
Ru3 P1 C26 C31 -175.8(2) . . . . ?
C31 C26 C27 C28 -1.5(5) . . . . ?
P1 C26 C27 C28 174.5(3) . . . . ?
C26 C27 C28 C29 1.4(6) . . . . ?
C27 C28 C29 C30 -0.1(7) . . . . ?
C28 C29 C30 C31 -1.1(7) . . . . ?
C29 C30 C31 C26 1.0(6) . . . . ?
C27 C26 C31 C30 0.3(5) . . . . ?
P1 C26 C31 C30 -175.8(3) . . . . ?
C38 P2 C32 C33 128.8(3) . . . . ?
C19 P2 C32 C33 26.2(3) . . . . ?
Ru2 P2 C32 C33 -97.5(3) . . . . ?
C38 P2 C32 C37 -58.5(3) . . . . ?
C19 P2 C32 C37 -161.1(3) . . . . ?
Ru2 P2 C32 C37 75.2(3) . . . . ?
C37 C32 C33 C34 -0.4(5) . . . . ?
P2 C32 C33 C34 172.1(3) . . . . ?
C32 C33 C34 C35 0.1(6) . . . . ?
C33 C34 C35 C36 0.9(6) . . . . ?
C34 C35 C36 C37 -1.7(6) . . . . ?
C35 C36 C37 C32 1.4(6) . . . . ?
C33 C32 C37 C36 -0.4(5) . . . . ?
P2 C32 C37 C36 -173.4(3) . . . . ?
C32 P2 C38 C39 138.1(3) . . . . ?
C19 P2 C38 C39 -111.1(3) . . . . ?
Ru2 P2 C38 C39 8.2(4) . . . . ?
C32 P2 C38 C43 -45.8(3) . . . . ?
C19 P2 C38 C43 64.9(3) . . . . ?
Ru2 P2 C38 C43 -175.7(2) . . . . ?
C43 C38 C39 C40 0.2(6) . . . . ?
P2 C38 C39 C40 176.3(3) . . . . ?
C38 C39 C40 C41 -1.0(6) . . . . ?
C39 C40 C41 C42 1.2(6) . . . . ?
C40 C41 C42 C43 -0.7(6) . . . . ?
C41 C42 C43 C38 0.0(6) . . . . ?
C39 C38 C43 C42 0.3(5) . . . . ?
P2 C38 C43 C42 -175.9(3) . . . . ?
